data_7158728
loop_
_publ_author_name
'Wu, Zhiping'
'Xu, Wan'
'Li, Chunli'
'Ma, Zhiying'
'Wang, Guangxia'
'Wang, Hua'

_publ_section_title
;
 Synthesis and Crystal Structures of Unsymmetrical Wave-shaped
 Heptathienoacenes
;
_journal_name_full 'Organic &amp; Biomolecular Chemistry'
_journal_paper_doi 10.1039/D2OB00800A
_journal_year 2022
_chemical_formula_moiety 'C19 H12 S7 Si'
_chemical_formula_sum 'C19 H12 S7 Si'
_chemical_formula_weight 492.80
_space_group_crystal_system monoclinic
_space_group_IT_number 14
_space_group_name_Hall '-P 2ybc'
_space_group_name_H-M_alt 'P 1 21/c 1'
_atom_sites_solution_hydrogens geom
_atom_sites_solution_primary dual
_audit_creation_date 2019-09-25
_audit_creation_method
;
Olex2 1.2
(compiled 2018.05.29 svn.r3508 for OlexSys, GUI svn.r5506)
;
_audit_update_record
;
2022-03-14 deposited with the CCDC.	2022-06-08 downloaded from the CCDC.
;
_cell_angle_alpha 90
_cell_angle_beta 102.4680(10)
_cell_angle_gamma 90
_cell_formula_units_Z 4
_cell_length_a 20.2064(6)
_cell_length_b 9.8434(2)
_cell_length_c 10.4751(3)
_cell_measurement_reflns_used 7844
_cell_measurement_temperature 150(2)
_cell_measurement_theta_max 28.284
_cell_measurement_theta_min 2.872
_cell_volume 2034.36(9)
_computing_cell_refinement 'SAINT V8.38A (?, 2016)'
_computing_data_collection 'Bruker XSCANS'
_computing_data_reduction 'SAINT V8.38A (?, 2016)'
_computing_molecular_graphics 'Olex2 (Dolomanov et al., 2009)'
_computing_publication_material 'Olex2 (Dolomanov et al., 2009)'
_computing_structure_refinement 'ShelXL (Sheldrick, 2015)'
_computing_structure_solution 'ShelXT (Sheldrick, 2015)'
_diffrn_ambient_temperature 150.0
_diffrn_measured_fraction_theta_full 0.999
_diffrn_measured_fraction_theta_max 0.997
_diffrn_measurement_device_type 'Bruker P4'
_diffrn_measurement_method '\w scans'
_diffrn_radiation_monochromator graphite
_diffrn_radiation_type MoK\a
_diffrn_radiation_wavelength 0.71073
_diffrn_reflns_av_R_equivalents 0.0479
_diffrn_reflns_av_unetI/netI 0.0443
_diffrn_reflns_Laue_measured_fraction_full 0.999
_diffrn_reflns_Laue_measured_fraction_max 0.997
_diffrn_reflns_limit_h_max 22
_diffrn_reflns_limit_h_min -26
_diffrn_reflns_limit_k_max 12
_diffrn_reflns_limit_k_min -13
_diffrn_reflns_limit_l_max 13
_diffrn_reflns_limit_l_min -13
_diffrn_reflns_number 19939
_diffrn_reflns_point_group_measured_fraction_full 0.999
_diffrn_reflns_point_group_measured_fraction_max 0.997
_diffrn_reflns_theta_full 25.242
_diffrn_reflns_theta_max 28.289
_diffrn_reflns_theta_min 2.312
_exptl_absorpt_coefficient_mu 0.838
_exptl_absorpt_correction_T_max 0.7457
_exptl_absorpt_correction_T_min 0.6011
_exptl_absorpt_correction_type multi-scan
_exptl_absorpt_process_details
'SADABS-2016/2 (Bruker,2016/2) was used for absorption correction. wR2(int) was 0.1365 before and 0.0720 after correction. The Ratio of minimum to maximum transmission is 0.8061. The \l/2 correction factor is Not present.'
_exptl_crystal_colour yellow
_exptl_crystal_colour_primary yellow
_exptl_crystal_density_diffrn 1.609
_exptl_crystal_description block
_exptl_crystal_F_000 1008
_exptl_crystal_size_max 0.36
_exptl_crystal_size_mid 0.28
_exptl_crystal_size_min 0.06
_refine_diff_density_max 0.588
_refine_diff_density_min -0.360
_refine_diff_density_rms 0.082
_refine_ls_extinction_method none
_refine_ls_goodness_of_fit_ref 1.035
_refine_ls_hydrogen_treatment constr
_refine_ls_matrix_type full
_refine_ls_number_parameters 247
_refine_ls_number_reflns 5026
_refine_ls_number_restraints 0
_refine_ls_restrained_S_all 1.035
_refine_ls_R_factor_all 0.0491
_refine_ls_R_factor_gt 0.0370
_refine_ls_shift/su_max 0.001
_refine_ls_shift/su_mean 0.000
_refine_ls_structure_factor_coef Fsqd
_refine_ls_weighting_details 'w=1/[\s^2^(Fo^2^)+(0.0403P)^2^+1.7040P] where P=(Fo^2^+2Fc^2^)/3'
_refine_ls_weighting_scheme calc
_refine_ls_wR_factor_gt 0.0880
_refine_ls_wR_factor_ref 0.0960
_reflns_Friedel_coverage 0.000
_reflns_number_gt 4164
_reflns_number_total 5026
_reflns_threshold_expression 'I > 2\s(I)'
_cod_data_source_file d2ob00800a2.cif
_cod_data_source_block a_CCDC1
_cod_database_code 7158728
_shelx_shelxl_version_number 2018/3
_shelx_space_group_comment
;
The symmetry employed for this shelxl refinement is uniquely defined 
by the following loop, which should always be used as a source of 
symmetry information in preference to the above space-group names. 
They are only intended as comments. 
;
_shelx_estimated_absorpt_t_max 0.951
_shelx_estimated_absorpt_t_min 0.752
_olex2_refinement_description
;
1. Fixed Uiso
 At 1.2 times of:
  All C(H) groups
 At 1.5 times of:
  All C(H,H,H) groups
2.a Aromatic/amide H refined with riding coordinates:
 C16(H16), C3(H3), C1(H1)
2.b Idealised Me refined as rotating group:
 C19(H19A,H19B,H19C), C17(H17A,H17B,H17C), C18(H18A,H18B,H18C)
;
_olex2_submission_special_instructions 'No special instructions were received'

loop_
_space_group_symop_operation_xyz
'x, y, z'
'-x, y+1/2, -z+1/2'
'-x, -y, -z'
'x, -y-1/2, z-1/2'

loop_
_atom_site_label
_atom_site_type_symbol
_atom_site_fract_x
_atom_site_fract_y
_atom_site_fract_z
_atom_site_U_iso_or_equiv
_atom_site_adp_type
_atom_site_occupancy
_atom_site_site_symmetry_order
_atom_site_calc_flag
_atom_site_refinement_flags_posn
_atom_site_refinement_flags_adp
_atom_site_refinement_flags_occupancy
_atom_site_disorder_assembly
_atom_site_disorder_group
S4 S 0.40952(3) 0.53959(6) 0.69155(5) 0.01846(12) Uani 1 1 d . . . . .
S5 S 0.31302(3) 0.73159(6) 0.34156(5) 0.01977(13) Uani 1 1 d . . . . .
S2 S 0.65517(3) 0.72491(6) 0.59375(6) 0.02400(14) Uani 1 1 d . . . . .
S7 S 0.08911(3) 0.55161(6) 0.57424(6) 0.02328(14) Uani 1 1 d . . . . .
S3 S 0.50582(3) 0.75743(6) 0.43743(6) 0.02110(13) Uani 1 1 d . . . . .
S6 S 0.16353(3) 0.68094(6) 0.36743(6) 0.02285(13) Uani 1 1 d . . . . .
S1 S 0.69520(3) 0.47854(6) 0.93673(6) 0.02556(14) Uani 1 1 d . . . . .
Si1 Si 0.10346(3) 0.38754(7) 0.83519(7) 0.02508(16) Uani 1 1 d . . . . .
C12 C 0.27417(10) 0.6003(2) 0.5326(2) 0.0165(4) Uani 1 1 d . . . . .
C10 C 0.37379(11) 0.6707(2) 0.4716(2) 0.0182(4) Uani 1 1 d . . . . .
C7 C 0.44530(11) 0.6769(2) 0.5052(2) 0.0177(4) Uani 1 1 d . . . . .
C14 C 0.21848(10) 0.5592(2) 0.5895(2) 0.0163(4) Uani 1 1 d . . . . .
C8 C 0.47246(11) 0.6104(2) 0.6208(2) 0.0173(4) Uani 1 1 d . . . . .
C16 C 0.20868(11) 0.4878(2) 0.7023(2) 0.0189(4) Uani 1 1 d . . . . .
H16 H 0.244930 0.452190 0.766848 0.023 Uiso 1 1 calc R . . . .
C6 C 0.54471(11) 0.6218(2) 0.6569(2) 0.0180(4) Uani 1 1 d . . . . .
C9 C 0.34654(10) 0.6017(2) 0.5639(2) 0.0168(4) Uani 1 1 d . . . . .
C15 C 0.14128(11) 0.4752(2) 0.7087(2) 0.0201(4) Uani 1 1 d . . . . .
C2 C 0.66422(11) 0.6241(2) 0.7339(2) 0.0214(5) Uani 1 1 d . . . . .
C3 C 0.61027(12) 0.4921(2) 0.8657(2) 0.0212(5) Uani 1 1 d . . . . .
H3 H 0.574886 0.448932 0.897202 0.025 Uiso 1 1 calc R . . . .
C4 C 0.60081(11) 0.5739(2) 0.7572(2) 0.0188(4) Uani 1 1 d . . . . .
C11 C 0.25078(11) 0.6660(2) 0.4142(2) 0.0189(4) Uani 1 1 d . . . . .
C5 C 0.56776(11) 0.7006(2) 0.5662(2) 0.0202(4) Uani 1 1 d . . . . .
C1 C 0.71983(12) 0.5809(2) 0.8242(2) 0.0245(5) Uani 1 1 d . . . . .
H1 H 0.765395 0.604544 0.824003 0.029 Uiso 1 1 calc R . . . .
C13 C 0.15713(11) 0.5994(2) 0.5111(2) 0.0197(4) Uani 1 1 d . . . . .
C19 C 0.15689(15) 0.2380(3) 0.8956(3) 0.0367(6) Uani 1 1 d . . . . .
H19A H 0.204322 0.266435 0.922806 0.055 Uiso 1 1 calc GR . . . .
H19B H 0.152673 0.170433 0.825545 0.055 Uiso 1 1 calc GR . . . .
H19C H 0.141911 0.198050 0.970248 0.055 Uiso 1 1 calc GR . . . .
C17 C 0.09944(16) 0.5017(3) 0.9749(3) 0.0395(7) Uani 1 1 d . . . . .
H17A H 0.083827 0.450082 1.042799 0.059 Uiso 1 1 calc GR . . . .
H17B H 0.067774 0.576205 0.944573 0.059 Uiso 1 1 calc GR . . . .
H17C H 0.144591 0.538919 1.010895 0.059 Uiso 1 1 calc GR . . . .
C18 C 0.01587(15) 0.3361(4) 0.7547(3) 0.0527(9) Uani 1 1 d . . . . .
H18A H 0.017344 0.277482 0.679702 0.079 Uiso 1 1 calc GR . . . .
H18B H -0.011139 0.417201 0.724621 0.079 Uiso 1 1 calc GR . . . .
H18C H -0.004765 0.286426 0.817244 0.079 Uiso 1 1 calc GR . . . .

loop_
_atom_site_aniso_label
_atom_site_aniso_U_11
_atom_site_aniso_U_22
_atom_site_aniso_U_33
_atom_site_aniso_U_23
_atom_site_aniso_U_13
_atom_site_aniso_U_12
S4 0.0131(2) 0.0252(3) 0.0170(3) 0.0024(2) 0.00282(19) -0.00018(19)
S5 0.0145(3) 0.0271(3) 0.0175(3) 0.0036(2) 0.0030(2) 0.0001(2)
S2 0.0135(3) 0.0304(3) 0.0278(3) 0.0071(2) 0.0035(2) -0.0019(2)
S7 0.0123(3) 0.0311(3) 0.0263(3) 0.0049(2) 0.0037(2) -0.0002(2)
S3 0.0139(3) 0.0286(3) 0.0209(3) 0.0064(2) 0.0040(2) 0.0006(2)
S6 0.0133(3) 0.0311(3) 0.0232(3) 0.0069(2) 0.0016(2) 0.0011(2)
S1 0.0220(3) 0.0304(3) 0.0221(3) 0.0026(2) -0.0001(2) 0.0042(2)
Si1 0.0161(3) 0.0329(4) 0.0269(4) 0.0066(3) 0.0062(3) -0.0027(3)
C12 0.0127(10) 0.0189(10) 0.0180(11) -0.0005(8) 0.0032(8) -0.0003(8)
C10 0.0143(10) 0.0223(11) 0.0176(11) 0.0000(9) 0.0026(8) 0.0013(8)
C7 0.0145(10) 0.0218(10) 0.0173(11) 0.0000(9) 0.0043(8) 0.0008(8)
C14 0.0122(10) 0.0193(10) 0.0170(10) -0.0028(8) 0.0023(8) -0.0014(7)
C8 0.0142(10) 0.0204(10) 0.0180(11) -0.0008(9) 0.0050(8) -0.0004(8)
C16 0.0141(10) 0.0228(11) 0.0194(11) -0.0016(9) 0.0024(8) -0.0022(8)
C6 0.0153(10) 0.0204(10) 0.0183(11) -0.0011(9) 0.0035(8) 0.0010(8)
C9 0.0132(10) 0.0212(10) 0.0155(10) -0.0011(8) 0.0020(8) 0.0007(8)
C15 0.0167(10) 0.0245(11) 0.0184(11) 0.0018(9) 0.0027(8) -0.0022(8)
C2 0.0183(11) 0.0234(11) 0.0218(11) 0.0005(9) 0.0029(9) -0.0009(8)
C3 0.0199(11) 0.0222(11) 0.0219(11) -0.0009(9) 0.0056(9) 0.0025(8)
C4 0.0165(10) 0.0198(10) 0.0203(11) -0.0014(9) 0.0041(8) 0.0004(8)
C11 0.0125(10) 0.0251(11) 0.0183(11) 0.0002(9) 0.0016(8) -0.0010(8)
C5 0.0134(10) 0.0244(11) 0.0225(11) 0.0011(9) 0.0032(8) -0.0002(8)
C1 0.0168(11) 0.0283(12) 0.0273(13) -0.0005(10) 0.0026(9) 0.0003(9)
C13 0.0142(10) 0.0221(11) 0.0229(11) 0.0038(9) 0.0039(8) 0.0002(8)
C19 0.0376(16) 0.0316(14) 0.0439(17) 0.0107(13) 0.0153(13) 0.0029(11)
C17 0.0409(17) 0.0453(17) 0.0372(16) 0.0068(13) 0.0193(13) 0.0075(13)
C18 0.0241(15) 0.082(2) 0.0483(19) 0.0184(18) 0.0006(13) -0.0215(15)

loop_
_atom_type_symbol
_atom_type_description
_atom_type_scat_dispersion_real
_atom_type_scat_dispersion_imag
_atom_type_scat_source
C C 0.0033 0.0016 'International Tables Vol C Tables 4.2.6.8 and 6.1.1.4'
H H 0.0000 0.0000 'International Tables Vol C Tables 4.2.6.8 and 6.1.1.4'
S S 0.1246 0.1234 'International Tables Vol C Tables 4.2.6.8 and 6.1.1.4'
Si Si 0.0817 0.0704 'International Tables Vol C Tables 4.2.6.8 and 6.1.1.4'

loop_
_geom_angle_atom_site_label_1
_geom_angle_atom_site_label_2
_geom_angle_atom_site_label_3
_geom_angle
_geom_angle_site_symmetry_1
_geom_angle_site_symmetry_3
_geom_angle_publ_flag
C9 S4 C8 90.71(10) . . ?
C11 S5 C10 89.09(10) . . ?
C5 S2 C2 88.84(11) . . ?
C13 S7 C15 92.00(11) . . ?
C5 S3 C7 89.33(11) . . ?
C11 S6 C13 88.69(10) . . ?
C1 S1 C3 93.88(11) . . ?
C19 Si1 C15 108.07(12) . . ?
C19 Si1 C17 109.41(14) . . ?
C19 Si1 C18 111.45(15) . . ?
C17 Si1 C15 111.78(12) . . ?
C18 Si1 C15 107.34(13) . . ?
C18 Si1 C17 108.81(16) . . ?
C9 C12 C14 139.5(2) . . ?
C11 C12 C14 110.79(19) . . ?
C11 C12 C9 109.56(18) . . ?
C7 C10 S5 133.97(17) . . ?
C9 C10 S5 113.35(16) . . ?
C9 C10 C7 112.68(19) . . ?
C10 C7 S3 133.77(17) . . ?
C8 C7 S3 113.20(16) . . ?
C8 C7 C10 112.91(19) . . ?
C16 C14 C12 138.0(2) . . ?
C13 C14 C12 110.62(19) . . ?
C13 C14 C16 111.42(19) . . ?
C7 C8 S4 111.87(16) . . ?
C7 C8 C6 112.54(19) . . ?
C6 C8 S4 135.50(17) . . ?
C15 C16 C14 113.50(19) . . ?
C8 C6 C4 139.4(2) . . ?
C5 C6 C8 109.80(19) . . ?
C5 C6 C4 110.75(19) . . ?
C12 C9 S4 135.53(17) . . ?
C10 C9 S4 111.80(16) . . ?
C10 C9 C12 112.66(19) . . ?
S7 C15 Si1 120.20(12) . . ?
C16 C15 S7 110.69(16) . . ?
C16 C15 Si1 129.09(17) . . ?
C4 C2 S2 113.62(17) . . ?
C1 C2 S2 132.59(19) . . ?
C1 C2 C4 113.8(2) . . ?
C4 C3 S1 110.55(17) . . ?
C2 C4 C6 110.50(19) . . ?
C3 C4 C6 137.7(2) . . ?
C3 C4 C2 111.8(2) . . ?
S5 C11 S6 129.53(13) . . ?
C12 C11 S5 115.30(16) . . ?
C12 C11 S6 114.97(16) . . ?
S3 C5 S2 128.58(14) . . ?
C6 C5 S2 116.29(17) . . ?
C6 C5 S3 115.10(16) . . ?
C2 C1 S1 110.00(18) . . ?
S7 C13 S6 132.66(14) . . ?
C14 C13 S7 112.39(17) . . ?
C14 C13 S6 114.89(16) . . ?

loop_
_geom_bond_atom_site_label_1
_geom_bond_atom_site_label_2
_geom_bond_distance
_geom_bond_site_symmetry_2
_geom_bond_publ_flag
S4 C8 1.749(2) . ?
S4 C9 1.745(2) . ?
S5 C10 1.732(2) . ?
S5 C11 1.730(2) . ?
S2 C2 1.749(2) . ?
S2 C5 1.744(2) . ?
S7 C15 1.738(2) . ?
S7 C13 1.715(2) . ?
S3 C7 1.733(2) . ?
S3 C5 1.723(2) . ?
S6 C11 1.731(2) . ?
S6 C13 1.735(2) . ?
S1 C3 1.722(2) . ?
S1 C1 1.705(3) . ?
Si1 C15 1.877(2) . ?
Si1 C19 1.854(3) . ?
Si1 C17 1.861(3) . ?
Si1 C18 1.859(3) . ?
C12 C14 1.441(3) . ?
C12 C9 1.428(3) . ?
C12 C11 1.388(3) . ?
C10 C7 1.413(3) . ?
C10 C9 1.389(3) . ?
C7 C8 1.382(3) . ?
C14 C16 1.424(3) . ?
C14 C13 1.389(3) . ?
C8 C6 1.431(3) . ?
C16 C15 1.384(3) . ?
C6 C4 1.449(3) . ?
C6 C5 1.382(3) . ?
C2 C4 1.442(3) . ?
C2 C1 1.370(3) . ?
C3 C4 1.372(3) . ?
